data_7101147
loop_
_publ_author_name
'Jonathan L. Sessler'
'Deqiang An.'
'Won-Seob Cho.'
'Vincent Lynch'
'Manual Marquez'

_publ_section_title
;
Calix[4]bipyrrole - A big, flexible, yet effective
chloride-selective anion receptor
;
_journal_issue 4
_journal_name_full 'Chemical Communications'
_journal_paper_doi 10.1039/b412737d
_journal_year 2005
_chemical_formula_sum 'C68 H104 Cl N9 O2'
_chemical_formula_weight 1115.05
_chemical_name_systematic
;
?
;
_space_group_IT_number 19
_symmetry_cell_setting orthorhombic
_symmetry_space_group_name_Hall 'P 2ac 2ab'
_symmetry_space_group_name_H-M 'P 21 21 21'
_atom_sites_solution_hydrogens geom
_atom_sites_solution_primary direct
_atom_sites_solution_secondary difmap
_audit_creation_method SHELXL-97
_cell_angle_alpha 90.00
_cell_angle_beta 90.00
_cell_angle_gamma 90.00
_cell_formula_units_Z 4
_cell_length_a 15.1706(3)
_cell_length_b 20.1092(4)
_cell_length_c 21.6320(5)
_cell_measurement_temperature 153(2)
_cell_volume 6599.2(2)
_computing_cell_refinement 'Collect software, Nonius B.V. 1998'
_computing_data_collection 'Collect software, Nonius B.V. 1998'
_computing_data_reduction
;
DENZO and Scalepack (Otwinoski and Minor, 1997)
;
_computing_molecular_graphics 'XP SHELXTL/PC, Siemens Analytical'
_computing_structure_refinement 'XL SHELXTL/PC, Siemens Analytical'
_computing_structure_solution
;

SIR97 - Altomare A., Burla M.C., Camalli M., Cascarano G.L., Giacovazzo C.,
Guagliardi A., Moliterni A.G.G., Polidori G.,Spagna R.
;
_diffrn_ambient_temperature 153(2)
_diffrn_measured_fraction_theta_full 0.989
_diffrn_measured_fraction_theta_max 0.989
_diffrn_measurement_device_type 'Nonius Kappa CCD'
_diffrn_measurement_method \w-scans
_diffrn_radiation_monochromator graphite
_diffrn_radiation_source 'fine-focus sealed tube'
_diffrn_radiation_type MoK\a
_diffrn_radiation_wavelength 0.71073
_diffrn_reflns_av_R_equivalents 0.0000
_diffrn_reflns_av_sigmaI/netI 0.1359
_diffrn_reflns_limit_h_max 18
_diffrn_reflns_limit_h_min -18
_diffrn_reflns_limit_k_max 23
_diffrn_reflns_limit_k_min -23
_diffrn_reflns_limit_l_max 25
_diffrn_reflns_limit_l_min -25
_diffrn_reflns_number 11343
_diffrn_reflns_theta_full 25.07
_diffrn_reflns_theta_max 25.07
_diffrn_reflns_theta_min 3.00
_exptl_absorpt_coefficient_mu 0.107
_exptl_absorpt_correction_type none
_exptl_crystal_colour 'light brown'
_exptl_crystal_density_diffrn 1.122
_exptl_crystal_density_method 'not measured'
_exptl_crystal_description 'large needles'
_exptl_crystal_F_000 2432
_exptl_crystal_size_max .3
_exptl_crystal_size_mid .3
_exptl_crystal_size_min .15
_refine_diff_density_max 0.241
_refine_diff_density_min -0.186
_refine_diff_density_rms 0.057
_refine_ls_abs_structure_details 'Flack H D (1983), Acta Cryst. A39, 876-881'
_refine_ls_abs_structure_Flack 0.10(8)
_refine_ls_extinction_coef 0.0071(4)
_refine_ls_extinction_expression Fc^*^=kFc[1+0.001xFc^2^\l^3^/sin(2\q)]^-1/4^
_refine_ls_extinction_method SHELXL
_refine_ls_goodness_of_fit_ref 1.849
_refine_ls_hydrogen_treatment mixed
_refine_ls_matrix_type full
_refine_ls_number_parameters 633
_refine_ls_number_reflns 11343
_refine_ls_number_restraints 0
_refine_ls_restrained_S_all 1.849
_refine_ls_R_factor_all 0.1756
_refine_ls_R_factor_gt 0.0754
_refine_ls_shift/su_max 0.009
_refine_ls_shift/su_mean 0.001
_refine_ls_structure_factor_coef Fsqd
_refine_ls_weighting_details 'calc w=1/[\s^2^(Fo^2^)+(0.0200P)^2^+0.0000P] where P=(Fo^2^+2Fc^2^)/3'
_refine_ls_weighting_scheme calc
_refine_ls_wR_factor_gt 0.1322
_refine_ls_wR_factor_ref 0.1387
_reflns_number_gt 5549
_reflns_number_total 11343
_reflns_threshold_expression >2sigma(I)
_cod_data_source_file b412737d.txt
_cod_depositor_comments
;
The following automatic conversions were performed:
'_symmetry_cell_setting' value 'Orthorhombic' changed to 'orthorhombic'
according to '/home/saulius/struct/CIF-dictionaries/cif_core.dic'
dictionary named 'cif_core.dic' version 2.4.1 from 2010-06-29.

Automatic conversion script
Id: cif_fix_enum 1527 2010-12-29 10:47:43Z saulius 
;
_cod_original_sg_symbol_H-M P212121
_cod_database_code 7101147

loop_
_symmetry_equiv_pos_as_xyz
'x, y, z'
'-x+1/2, -y, z+1/2'
'x+1/2, -y+1/2, -z'
'-x, y+1/2, -z+1/2'

loop_
_atom_site_label
_atom_site_type_symbol
_atom_site_fract_x
_atom_site_fract_y
_atom_site_fract_z
_atom_site_U_iso_or_equiv
_atom_site_adp_type
_atom_site_occupancy
_atom_site_symmetry_multiplicity
_atom_site_calc_flag
_atom_site_refinement_flags
Cl1 Cl 0.20835(8) 0.26975(5) 0.23227(5) 0.0587(4) Uani 1 1 d .
N1 N 0.1788(2) 0.3157(2) 0.08139(18) 0.0585(11) Uani 1 1 d .
H1N H 0.1832 0.3060 0.1219 0.070 Uiso 1 1 d R
N2 N 0.2275(2) 0.17517(19) 0.10069(18) 0.0539(10) Uani 1 1 d .
H2N H 0.2157 0.1965 0.1363 0.065 Uiso 1 1 d R
N3 N 0.1318(3) 0.10792(17) 0.21525(17) 0.0519(10) Uani 1 1 d .
H3N H 0.1583 0.1470 0.2234 0.062 Uiso 1 1 d R
N4 N 0.0200(3) 0.19452(18) 0.29316(18) 0.0597(11) Uani 1 1 d .
H4N H 0.0703 0.2147 0.2816 0.072 Uiso 1 1 d R
N5 N 0.1331(4) 0.29412(17) 0.3830(2) 0.0747(14) Uani 1 1 d .
H5N H 0.1493 0.2902 0.3431 0.090 Uiso 1 1 d R
N6 N 0.3301(4) 0.28585(19) 0.3675(2) 0.0842(15) Uani 1 1 d .
H6N H 0.3028 0.2715 0.3331 0.101 Uiso 1 1 d R
N7 N 0.4048(3) 0.3657(2) 0.2502(2) 0.0748(13) Uani 1 1 d .
H7N H 0.3514 0.3464 0.2528 0.090 Uiso 1 1 d R
N8 N 0.2746(3) 0.42217(19) 0.1636(2) 0.0686(12) Uani 1 1 d .
H8N H 0.2572 0.3822 0.1776 0.082 Uiso 1 1 d R
C1 C 0.1541(3) 0.3773(3) 0.0579(3) 0.0592(14) Uani 1 1 d .
C2 C 0.1540(3) 0.3712(3) -0.0058(3) 0.0690(15) Uani 1 1 d .
H2 H 0.1391 0.4061 -0.0342 0.083 Uiso 1 1 d R
C3 C 0.1808(3) 0.3046(2) -0.0199(3) 0.0620(14) Uani 1 1 d .
H3 H 0.1893 0.2867 -0.0606 0.074 Uiso 1 1 d R
C4 C 0.1957(3) 0.2708(3) 0.0337(2) 0.0510(12) Uani 1 1 d .
C5 C 0.2214(3) 0.2052(2) 0.0435(2) 0.0500(12) Uani 1 1 d .
C6 C 0.2497(3) 0.1570(3) 0.0022(2) 0.0610(14) Uani 1 1 d .
H6 H 0.2547 0.1629 -0.0417 0.073 Uiso 1 1 d R
C7 C 0.2674(3) 0.0979(3) 0.0345(3) 0.0654(15) Uani 1 1 d .
H7 H 0.2887 0.0571 0.0170 0.079 Uiso 1 1 d R
C8 C 0.2533(3) 0.1084(2) 0.0980(3) 0.0668(16) Uani 1 1 d .
C9 C 0.2562(3) 0.0643(2) 0.1524(2) 0.0501(13) Uani 1 1 d .
C10 C 0.1694(3) 0.0577(2) 0.1815(2) 0.0491(13) Uani 1 1 d .
C11 C 0.1093(4) 0.0088(2) 0.1811(2) 0.0620(14) Uani 1 1 d .
H11 H 0.1182 -0.0335 0.1616 0.074 Uiso 1 1 d R
C12 C 0.0320(4) 0.0270(2) 0.2141(2) 0.0601(14) Uani 1 1 d .
H12 H -0.0206 0.0012 0.2199 0.072 Uiso 1 1 d R
C13 C 0.0474(3) 0.0911(2) 0.2356(2) 0.0505(12) Uani 1 1 d .
C14 C -0.0041(4) 0.1316(2) 0.2749(2) 0.0523(13) Uani 1 1 d .
C15 C -0.0865(3) 0.1187(3) 0.3018(3) 0.0750(17) Uani 1 1 d .
H15 H -0.1201 0.0785 0.2969 0.090 Uiso 1 1 d R
C16 C -0.1091(4) 0.1772(3) 0.3380(3) 0.0766(17) Uani 1 1 d .
H16 H -0.1615 0.1821 0.3624 0.092 Uiso 1 1 d R
C17 C -0.0447(4) 0.2236(3) 0.3321(2) 0.0661(15) Uani 1 1 d .
C18 C -0.0291(4) 0.2926(2) 0.3585(3) 0.0769(17) Uani 1 1 d .
C19 C 0.0460(5) 0.2955(2) 0.4024(4) 0.0753(17) Uani 1 1 d .
C20 C 0.0508(6) 0.3009(3) 0.4640(4) 0.097(2) Uani 1 1 d .
H20 H 0.0014 0.3052 0.4914 0.116 Uiso 1 1 d R
C21 C 0.1370(7) 0.3028(3) 0.4818(3) 0.115(3) Uani 1 1 d .
H21 H 0.1584 0.3077 0.5234 0.138 Uiso 1 1 d R
C22 C 0.1913(6) 0.2990(2) 0.4304(3) 0.0785(18) Uani 1 1 d .
C23 C 0.2841(6) 0.3030(2) 0.4229(3) 0.0848(19) Uani 1 1 d .
C24 C 0.3489(6) 0.3219(3) 0.4644(3) 0.095(2) Uani 1 1 d .
H24 H 0.3394 0.3392 0.5052 0.114 Uiso 1 1 d R
C25 C 0.4296(6) 0.3154(3) 0.4337(4) 0.110(2) Uani 1 1 d .
H25 H 0.4857 0.3224 0.4530 0.132 Uiso 1 1 d R
C26 C 0.4199(5) 0.2937(3) 0.3721(4) 0.0871(19) Uani 1 1 d .
C27 C 0.4816(4) 0.2822(3) 0.3194(3) 0.0847(17) Uani 1 1 d .
C28 C 0.4819(5) 0.3433(3) 0.2816(3) 0.0879(19) Uani 1 1 d .
C29 C 0.5470(5) 0.3858(4) 0.2617(4) 0.118(2) Uani 1 1 d .
H29 H 0.6087 0.3821 0.2710 0.141 Uiso 1 1 d R
C30 C 0.5102(6) 0.4343(4) 0.2220(4) 0.120(3) Uani 1 1 d .
H30 H 0.5409 0.4719 0.2051 0.144 Uiso 1 1 d R
C31 C 0.4240(5) 0.4226(3) 0.2148(3) 0.0825(18) Uani 1 1 d .
C32 C 0.3553(5) 0.4538(3) 0.1790(3) 0.0759(17) Uani 1 1 d .
C33 C 0.3501(5) 0.5147(3) 0.1488(3) 0.0813(19) Uani 1 1 d .
H33 H 0.3959 0.5476 0.1502 0.098 Uiso 1 1 d R
C34 C 0.2707(4) 0.5204(3) 0.1135(2) 0.0668(15) Uani 1 1 d .
H34 H 0.2502 0.5579 0.0901 0.080 Uiso 1 1 d R
C35 C 0.2270(4) 0.4615(3) 0.1242(2) 0.0660(15) Uani 1 1 d .
C36 C 0.1382(4) 0.4379(3) 0.0987(2) 0.0676(15) Uani 1 1 d .
C37 C 0.2916(3) -0.00571(19) 0.1323(2) 0.0718(15) Uani 1 1 d .
H37A H 0.2519 -0.0256 0.1031 0.108 Uiso 1 1 d R
H37B H 0.3486 -0.0004 0.1137 0.108 Uiso 1 1 d R
H37C H 0.2965 -0.0338 0.1680 0.108 Uiso 1 1 d R
C38 C 0.3244(3) 0.0936(2) 0.1982(2) 0.0679(16) Uani 1 1 d .
H38A H 0.3054 0.1367 0.2120 0.102 Uiso 1 1 d R
H38B H 0.3289 0.0642 0.2329 0.102 Uiso 1 1 d R
H38C H 0.3810 0.0975 0.1786 0.102 Uiso 1 1 d R
C39 C -0.0148(3) 0.3423(2) 0.3046(2) 0.0800(18) Uani 1 1 d .
H39A H 0.0392 0.3312 0.2839 0.120 Uiso 1 1 d R
H39B H -0.0629 0.3395 0.2758 0.120 Uiso 1 1 d R
H39C H -0.0109 0.3867 0.3206 0.120 Uiso 1 1 d R
C40 C -0.1163(4) 0.3115(2) 0.3919(3) 0.0971(19) Uani 1 1 d .
H40A H -0.1268 0.2812 0.4254 0.146 Uiso 1 1 d R
H40B H -0.1122 0.3560 0.4077 0.146 Uiso 1 1 d R
H40C H -0.1641 0.3089 0.3629 0.146 Uiso 1 1 d R
C41 C 0.4535(3) 0.2231(2) 0.2827(2) 0.0885(17) Uani 1 1 d .
H41A H 0.3943 0.2300 0.2683 0.133 Uiso 1 1 d R
H41B H 0.4923 0.2186 0.2479 0.133 Uiso 1 1 d R
H41C H 0.4558 0.1834 0.3073 0.133 Uiso 1 1 d R
C42 C 0.5719(4) 0.2739(3) 0.3462(3) 0.124(2) Uani 1 1 d .
H42A H 0.5763 0.2344 0.3709 0.186 Uiso 1 1 d R
H42B H 0.6125 0.2712 0.3123 0.186 Uiso 1 1 d R
H42C H 0.5857 0.3121 0.3711 0.186 Uiso 1 1 d R
C43 C 0.0756(3) 0.4190(2) 0.1518(2) 0.0839(18) Uani 1 1 d .
H43A H 0.0668 0.4573 0.1777 0.126 Uiso 1 1 d R
H43B H 0.0200 0.4052 0.1349 0.126 Uiso 1 1 d R
H43C H 0.1001 0.3835 0.1759 0.126 Uiso 1 1 d R
C44 C 0.0954(3) 0.4928(2) 0.0592(2) 0.0836(17) Uani 1 1 d .
H44A H 0.0849 0.5321 0.0834 0.125 Uiso 1 1 d R
H44B H 0.1328 0.5037 0.0248 0.125 Uiso 1 1 d R
H44C H 0.0403 0.4758 0.0442 0.125 Uiso 1 1 d R
N1A N 0.4611(2) 0.40670(19) -0.01861(19) 0.0576(11) Uani 1 1 d .
C1A C 0.3769(3) 0.4415(2) -0.0317(2) 0.0638(14) Uani 1 1 d .
H1AA H 0.3618 0.4707 0.0018 0.077 Uiso 1 1 d R
H1AB H 0.3321 0.4079 -0.0344 0.077 Uiso 1 1 d R
C2A C 0.3739(3) 0.4816(2) -0.0922(2) 0.0698(15) Uani 1 1 d .
H2AA H 0.3833 0.4524 -0.1267 0.084 Uiso 1 1 d R
H2AB H 0.4206 0.5137 -0.0913 0.084 Uiso 1 1 d R
C3A C 0.2900(4) 0.5159(3) -0.1001(3) 0.0784(16) Uani 1 1 d .
H3AA H 0.2846 0.5495 -0.0687 0.094 Uiso 1 1 d R
H3AB H 0.2433 0.4843 -0.0944 0.094 Uiso 1 1 d R
C4A C 0.2813(4) 0.5473(2) -0.1639(3) 0.0887(18) Uani 1 1 d .
H4AA H 0.2253 0.5691 -0.1675 0.133 Uiso 1 1 d R
H4AB H 0.3277 0.5792 -0.1692 0.133 Uiso 1 1 d R
H4AC H 0.2861 0.5135 -0.1950 0.133 Uiso 1 1 d R
C5A C 0.5358(3) 0.4562(2) -0.0135(2) 0.0664(15) Uani 1 1 d .
H5AA H 0.5405 0.4782 -0.0527 0.080 Uiso 1 1 d R
H5AB H 0.5895 0.4322 -0.0064 0.080 Uiso 1 1 d R
C6A C 0.5284(4) 0.5090(2) 0.0340(3) 0.0804(17) Uani 1 1 d .
H6AA H 0.5205 0.4875 0.0732 0.096 Uiso 1 1 d R
H6AB H 0.4774 0.5358 0.0257 0.096 Uiso 1 1 d R
C7A C 0.6107(3) 0.5517(3) 0.0349(3) 0.0789(17) Uani 1 1 d .
H7AA H 0.6181 0.5732 -0.0044 0.095 Uiso 1 1 d R
H7AB H 0.6616 0.5245 0.0425 0.095 Uiso 1 1 d R
C8A C 0.6072(4) 0.6057(3) 0.0863(3) 0.106(2) Uani 1 1 d .
H8AA H 0.6592 0.6329 0.0870 0.159 Uiso 1 1 d R
H8AB H 0.5566 0.6331 0.0783 0.159 Uiso 1 1 d R
H8AC H 0.6005 0.5840 0.1255 0.159 Uiso 1 1 d R
C9A C 0.4457(3) 0.3701(2) 0.0424(2) 0.0654(15) Uani 1 1 d .
H9AA H 0.4006 0.3374 0.0354 0.078 Uiso 1 1 d R
H9AB H 0.4250 0.4003 0.0735 0.078 Uiso 1 1 d R
C10A C 0.5270(3) 0.3312(2) 0.0673(2) 0.0751(16) Uani 1 1 d .
H10A H 0.5684 0.3635 0.0822 0.090 Uiso 1 1 d R
H10B H 0.5540 0.3068 0.0341 0.090 Uiso 1 1 d R
C11A C 0.5005(4) 0.2825(3) 0.1169(3) 0.0861(18) Uani 1 1 d .
H11B H 0.4624 0.3054 0.1453 0.103 Uiso 1 1 d R
H11C H 0.5520 0.2684 0.1392 0.103 Uiso 1 1 d R
C12A C 0.4526(4) 0.2223(3) 0.0933(3) 0.117(2) Uani 1 1 d .
H12B H 0.4362 0.1932 0.1265 0.176 Uiso 1 1 d R
H12C H 0.4007 0.2364 0.0715 0.176 Uiso 1 1 d R
H12D H 0.4911 0.1991 0.0653 0.176 Uiso 1 1 d R
C13A C 0.4848(3) 0.3573(3) -0.0696(2) 0.0739(16) Uani 1 1 d .
H13A H 0.5427 0.3399 -0.0618 0.089 Uiso 1 1 d R
H13B H 0.4861 0.3808 -0.1082 0.089 Uiso 1 1 d R
C14A C 0.4218(4) 0.3018(3) -0.0795(3) 0.112(2) Uani 1 1 d .
H14A H 0.3625 0.3183 -0.0827 0.134 Uiso 1 1 d R
H14B H 0.4260 0.2734 -0.0439 0.134 Uiso 1 1 d R
C15A C 0.4471(4) 0.2611(3) -0.1355(3) 0.114(2) Uani 1 1 d .
H15B H 0.5024 0.2387 -0.1298 0.137 Uiso 1 1 d R
H15C H 0.4524 0.2913 -0.1697 0.137 Uiso 1 1 d R
C16A C 0.3757(7) 0.2066(4) -0.1465(4) 0.222(5) Uani 1 1 d .
H16B H 0.3882 0.1813 -0.1831 0.333 Uiso 1 1 d R
H16C H 0.3712 0.1773 -0.1117 0.333 Uiso 1 1 d R
H16D H 0.3210 0.2300 -0.1518 0.333 Uiso 1 1 d R

loop_
_atom_site_aniso_label
_atom_site_aniso_U_11
_atom_site_aniso_U_22
_atom_site_aniso_U_33
_atom_site_aniso_U_23
_atom_site_aniso_U_13
_atom_site_aniso_U_12
Cl1 0.0764(9) 0.0549(7) 0.0448(8) -0.0004(6) 0.0029(7) -0.0092(6)
N1 0.073(3) 0.064(3) 0.038(3) 0.005(3) 0.000(2) 0.003(2)
N2 0.052(3) 0.066(3) 0.044(3) -0.013(2) 0.006(2) 0.004(2)
N3 0.060(3) 0.040(2) 0.055(3) 0.001(2) -0.014(2) -0.015(2)
N4 0.068(3) 0.049(3) 0.062(3) 0.000(2) 0.002(2) -0.012(2)
N5 0.136(5) 0.050(3) 0.037(3) -0.006(2) 0.007(4) -0.007(3)
N6 0.132(5) 0.076(3) 0.045(4) 0.005(3) -0.026(3) -0.025(3)
N7 0.093(4) 0.063(3) 0.068(4) 0.007(3) -0.002(3) -0.027(3)
N8 0.096(4) 0.056(3) 0.053(3) -0.002(2) -0.006(3) -0.007(3)
C1 0.063(4) 0.068(4) 0.047(4) 0.007(3) 0.002(3) 0.015(3)
C2 0.066(4) 0.089(5) 0.051(4) 0.006(3) 0.002(3) -0.008(3)
C3 0.081(4) 0.054(3) 0.051(4) -0.013(3) 0.003(3) -0.010(3)
C4 0.066(3) 0.062(4) 0.025(3) -0.004(3) 0.004(3) -0.015(3)
C5 0.056(3) 0.054(4) 0.041(4) 0.000(3) 0.002(3) -0.006(3)
C6 0.071(4) 0.075(4) 0.038(3) -0.007(3) 0.009(3) 0.000(3)
C7 0.057(3) 0.070(4) 0.069(5) -0.021(3) 0.011(3) 0.002(3)
C8 0.070(4) 0.046(3) 0.085(5) -0.023(3) 0.009(3) 0.019(3)
C9 0.048(4) 0.045(3) 0.057(4) 0.004(3) -0.007(3) 0.003(2)
C10 0.053(4) 0.031(3) 0.062(4) -0.003(3) -0.001(3) 0.008(3)
C11 0.086(4) 0.046(3) 0.054(4) -0.010(3) -0.013(3) 0.004(3)
C12 0.075(4) 0.054(4) 0.051(4) 0.003(3) -0.005(3) -0.005(3)
C13 0.063(4) 0.045(3) 0.044(3) 0.006(3) -0.009(3) -0.003(3)
C14 0.072(4) 0.032(3) 0.053(3) 0.005(3) 0.000(3) 0.010(3)
C15 0.059(4) 0.066(4) 0.100(5) 0.011(3) 0.023(4) -0.002(3)
C16 0.060(4) 0.069(4) 0.101(5) 0.016(4) 0.029(3) 0.002(3)
C17 0.080(4) 0.064(4) 0.054(4) 0.003(3) 0.028(3) 0.008(4)
C18 0.100(5) 0.044(3) 0.086(5) -0.004(3) 0.044(4) 0.016(3)
C19 0.091(6) 0.069(4) 0.066(6) -0.020(3) 0.028(5) 0.003(4)
C20 0.147(7) 0.093(5) 0.050(6) -0.017(4) 0.023(5) -0.001(5)
C21 0.185(8) 0.110(5) 0.051(5) 0.005(4) 0.036(6) -0.052(6)
C22 0.116(6) 0.078(4) 0.042(5) 0.003(3) -0.005(5) -0.027(4)
C23 0.159(8) 0.058(4) 0.038(5) 0.001(3) -0.011(6) -0.008(4)
C24 0.131(6) 0.105(5) 0.051(5) -0.002(4) -0.018(5) -0.015(5)
C25 0.136(7) 0.106(5) 0.087(6) -0.002(5) -0.058(6) -0.026(5)
C26 0.088(6) 0.094(5) 0.079(6) -0.002(4) -0.038(5) -0.014(4)
C27 0.087(5) 0.096(5) 0.071(5) 0.012(4) -0.022(4) 0.000(4)
C28 0.101(5) 0.085(5) 0.077(5) -0.001(4) -0.032(4) -0.026(4)
C29 0.116(6) 0.120(6) 0.116(6) 0.012(5) -0.022(5) -0.040(6)
C30 0.130(7) 0.106(6) 0.124(7) 0.003(5) -0.044(5) -0.069(5)
C31 0.111(6) 0.072(4) 0.064(5) -0.011(4) -0.020(4) -0.026(4)
C32 0.104(6) 0.067(5) 0.056(4) -0.008(4) 0.006(4) -0.010(4)
C33 0.138(6) 0.046(4) 0.060(4) -0.005(3) 0.041(4) -0.021(4)
C34 0.084(4) 0.051(4) 0.066(4) 0.009(3) 0.010(4) 0.005(3)
C35 0.090(5) 0.072(4) 0.036(4) -0.013(3) 0.008(4) 0.006(4)
C36 0.093(5) 0.065(4) 0.044(4) 0.007(3) 0.006(4) 0.018(3)
C37 0.049(3) 0.059(3) 0.107(5) -0.006(3) 0.000(3) 0.014(3)
C38 0.043(3) 0.076(3) 0.085(4) 0.014(3) -0.003(3) 0.004(3)
C39 0.113(5) 0.046(3) 0.081(4) 0.009(3) 0.029(3) -0.008(3)
C40 0.115(5) 0.062(4) 0.115(5) -0.016(3) 0.048(4) 0.006(3)
C41 0.097(4) 0.085(4) 0.084(5) 0.006(4) -0.023(4) 0.003(3)
C42 0.102(6) 0.162(6) 0.108(6) 0.013(5) -0.031(4) -0.010(5)
C43 0.097(4) 0.093(4) 0.062(4) 0.002(3) 0.030(4) 0.014(3)
C44 0.112(5) 0.076(4) 0.062(4) 0.004(3) -0.002(3) 0.024(3)
N1A 0.036(3) 0.077(3) 0.060(3) 0.009(3) 0.011(2) 0.003(2)
C1A 0.062(4) 0.068(3) 0.061(4) 0.007(3) 0.006(3) 0.007(3)
C2A 0.060(4) 0.075(4) 0.075(4) 0.003(3) -0.014(3) 0.002(3)
C3A 0.066(4) 0.085(4) 0.084(5) 0.000(3) 0.004(4) 0.003(3)
C4A 0.090(4) 0.069(4) 0.107(5) 0.008(3) -0.020(4) 0.002(3)
C5A 0.067(4) 0.076(4) 0.056(4) 0.013(3) 0.004(3) 0.001(3)
C6A 0.099(5) 0.074(4) 0.069(4) 0.018(3) 0.009(4) 0.014(4)
C7A 0.065(4) 0.084(4) 0.088(5) 0.013(4) -0.003(3) -0.020(3)
C8A 0.105(5) 0.097(5) 0.115(6) -0.004(4) -0.011(4) 0.005(4)
C9A 0.056(4) 0.073(3) 0.067(4) 0.003(3) 0.016(3) 0.002(3)
C10A 0.073(4) 0.080(4) 0.072(4) 0.027(3) 0.010(3) 0.010(3)
C11A 0.080(4) 0.096(5) 0.083(5) 0.018(4) 0.027(3) 0.021(4)
C12A 0.082(5) 0.096(5) 0.174(7) 0.015(5) -0.001(4) -0.023(4)
C13A 0.071(4) 0.089(4) 0.062(4) 0.004(3) 0.019(3) 0.018(3)
C14A 0.109(5) 0.113(5) 0.113(6) -0.039(5) 0.042(4) -0.040(4)
C15A 0.149(6) 0.068(4) 0.127(6) -0.025(4) 0.046(5) -0.010(4)
C16A 0.348(13) 0.145(7) 0.173(9) -0.078(6) 0.114(9) -0.079(8)

loop_
_atom_type_symbol
_atom_type_description
_atom_type_scat_dispersion_real
_atom_type_scat_dispersion_imag
_atom_type_scat_source
C C 0.0033 0.0016 'International Tables Vol C Tables 4.2.6.8 and 6.1.1.4'
H H 0.0000 0.0000 'International Tables Vol C Tables 4.2.6.8 and 6.1.1.4'
N N 0.0061 0.0033 'International Tables Vol C Tables 4.2.6.8 and 6.1.1.4'
Cl Cl 0.1484 0.1585 'International Tables Vol C Tables 4.2.6.8 and 6.1.1.4'
O O 0.0106 0.0060 'International Tables Vol C Tables 4.2.6.8 and 6.1.1.4'

loop_
_geom_angle_atom_site_label_1
_geom_angle_atom_site_label_2
_geom_angle_atom_site_label_3
_geom_angle
C1 N1 C4 110.8(4)
C1 N1 H1N 124.7
C4 N1 H1N 124.5
C5 N2 C8 113.7(4)
C5 N2 H2N 123.1
C8 N2 H2N 123.2
C10 N3 C13 111.8(4)
C10 N3 H3N 124.2
C13 N3 H3N 124.0
C14 N4 C17 111.5(4)
C14 N4 H4N 124.2
C17 N4 H4N 124.4
C22 N5 C19 112.9(6)
C22 N5 H5N 123.7
C19 N5 H5N 123.4
C26 N6 C23 113.3(6)
C26 N6 H6N 123.5
C23 N6 H6N 123.2
C31 N7 C28 110.3(5)
C31 N7 H7N 124.7
C28 N7 H7N 125.0
C35 N8 C32 110.0(5)
C35 N8 H8N 124.8
C32 N8 H8N 125.2
C2 C1 N1 106.6(4)
C2 C1 C36 130.3(5)
N1 C1 C36 123.0(5)
C1 C2 C3 107.2(5)
C1 C2 H2 125.0
C3 C2 H2 127.8
C4 C3 C2 109.4(5)
C4 C3 H3 124.7
C2 C3 H3 125.9
C3 C4 C5 130.5(5)
C3 C4 N1 106.0(4)
C5 C4 N1 123.4(5)
N2 C5 C6 104.5(4)
N2 C5 C4 124.9(4)
C6 C5 C4 130.5(5)
C5 C6 C7 109.2(4)
C5 C6 H6 125.2
C7 C6 H6 125.5
C6 C7 C8 109.3(4)
C6 C7 H7 126.1
C8 C7 H7 124.5
N2 C8 C7 103.1(5)
N2 C8 C9 123.5(5)
C7 C8 C9 133.3(5)
C10 C9 C8 111.8(4)
C10 C9 C38 111.1(4)
C8 C9 C38 107.5(4)
C10 C9 C37 110.2(4)
C8 C9 C37 109.2(4)
C38 C9 C37 106.9(4)
C11 C10 N3 105.1(4)
C11 C10 C9 132.5(5)
N3 C10 C9 122.4(5)
C10 C11 C12 111.7(4)
C10 C11 H11 123.8
C12 C11 H11 124.5
C13 C12 C11 105.6(4)
C13 C12 H12 126.7
C11 C12 H12 127.7
C12 C13 N3 105.8(4)
C12 C13 C14 130.0(5)
N3 C13 C14 123.9(4)
N4 C14 C15 106.8(5)
N4 C14 C13 123.8(5)
C15 C14 C13 129.4(5)
C14 C15 C16 106.4(4)
C14 C15 H15 125.7
C16 C15 H15 127.9
C17 C16 C15 109.6(5)
C17 C16 H16 125.4
C15 C16 H16 125.0
C16 C17 N4 105.7(4)
C16 C17 C18 134.8(5)
N4 C17 C18 119.5(5)
C19 C18 C17 113.4(5)
C19 C18 C39 110.4(5)
C17 C18 C39 109.0(5)
C19 C18 C40 110.3(5)
C17 C18 C40 105.4(5)
C39 C18 C40 108.1(4)
C20 C19 N5 104.5(7)
C20 C19 C18 133.0(8)
N5 C19 C18 122.5(6)
C19 C20 C21 109.7(7)
C19 C20 H20 125.4
C21 C20 H20 124.8
C20 C21 C22 109.9(7)
C20 C21 H21 126.3
C22 C21 H21 123.7
N5 C22 C21 102.9(7)
N5 C22 C23 124.2(7)
C21 C22 C23 132.7(8)
C24 C23 C22 130.2(7)
C24 C23 N6 105.3(7)
C22 C23 N6 124.5(6)
C23 C24 C25 106.7(7)
C23 C24 H24 126.1
C25 C24 H24 127.0
C24 C25 C26 112.8(7)
C24 C25 H25 123.8
C26 C25 H25 123.4
N6 C26 C25 101.9(7)
N6 C26 C27 123.3(6)
C25 C26 C27 134.8(8)
C28 C27 C41 111.7(5)
C28 C27 C26 107.3(6)
C41 C27 C26 110.5(5)
C28 C27 C42 107.7(6)
C41 C27 C42 112.2(5)
C26 C27 C42 107.2(5)
C29 C28 N7 104.1(6)
C29 C28 C27 133.9(7)
N7 C28 C27 121.6(6)
C28 C29 C30 109.6(6)
C28 C29 H29 125.9
C30 C29 H29 124.4
C31 C30 C29 109.6(6)
C31 C30 H30 124.6
C29 C30 H30 125.7
C30 C31 N7 106.3(6)
C30 C31 C32 133.8(7)
N7 C31 C32 119.9(6)
C33 C32 N8 103.6(6)
C33 C32 C31 132.7(7)
N8 C32 C31 123.6(6)
C32 C33 C34 111.8(5)
C32 C33 H33 123.4
C34 C33 H33 124.8
C35 C34 C33 104.3(5)
C35 C34 H34 127.4
C33 C34 H34 128.2
N8 C35 C34 110.3(5)
N8 C35 C36 120.7(5)
C34 C35 C36 129.0(6)
C1 C36 C35 108.4(4)
C1 C36 C44 108.6(4)
C35 C36 C44 110.4(5)
C1 C36 C43 109.4(4)
C35 C36 C43 110.5(4)
C44 C36 C43 109.4(4)
C9 C37 H37A 110.0
C9 C37 H37B 109.0
H37A C37 H37B 109.5
C9 C37 H37C 109.4
H37A C37 H37C 109.5
H37B C37 H37C 109.5
C9 C38 H38A 109.9
C9 C38 H38B 108.2
H38A C38 H38B 109.5
C9 C38 H38C 110.2
H38A C38 H38C 109.5
H38B C38 H38C 109.5
C18 C39 H39A 108.7
C18 C39 H39B 110.1
H39A C39 H39B 109.5
C18 C39 H39C 109.6
H39A C39 H39C 109.5
H39B C39 H39C 109.5
C18 C40 H40A 109.7
C18 C40 H40B 109.7
H40A C40 H40B 109.5
C18 C40 H40C 109.0
H40A C40 H40C 109.5
H40B C40 H40C 109.5
C27 C41 H41A 108.9
C27 C41 H41B 108.6
H41A C41 H41B 109.5
C27 C41 H41C 111.0
H41A C41 H41C 109.5
H41B C41 H41C 109.5
C27 C42 H42A 111.8
C27 C42 H42B 107.4
H42A C42 H42B 109.5
C27 C42 H42C 109.2
H42A C42 H42C 109.5
H42B C42 H42C 109.5
C36 C43 H43A 108.8
C36 C43 H43B 109.1
H43A C43 H43B 109.5
C36 C43 H43C 110.5
H43A C43 H43C 109.5
H43B C43 H43C 109.5
C36 C44 H44A 110.9
C36 C44 H44B 110.2
H44A C44 H44B 109.5
C36 C44 H44C 107.4
H44A C44 H44C 109.5
H44B C44 H44C 109.5
C1A N1A C5A 110.3(3)
C1A N1A C13A 111.8(4)
C5A N1A C13A 107.8(4)
C1A N1A C9A 105.1(3)
C5A N1A C9A 111.6(4)
C13A N1A C9A 110.2(3)
N1A C1A C2A 115.8(4)
N1A C1A H1AA 110.4
C2A C1A H1AA 108.4
N1A C1A H1AB 106.7
C2A C1A H1AB 107.3
H1AA C1A H1AB 107.9
C3A C2A C1A 111.9(4)
C3A C2A H2AA 109.2
C1A C2A H2AA 109.7
C3A C2A H2AB 109.1
C1A C2A H2AB 108.3
H2AA C2A H2AB 108.5
C2A C3A C4A 112.1(5)
C2A C3A H3AA 109.0
C4A C3A H3AA 110.0
C2A C3A H3AB 108.3
C4A C3A H3AB 109.1
H3AA C3A H3AB 108.2
C3A C4A H4AA 109.9
C3A C4A H4AB 108.8
H4AA C4A H4AB 109.5
C3A C4A H4AC 109.7
H4AA C4A H4AC 109.5
H4AB C4A H4AC 109.5
C6A C5A N1A 117.8(4)
C6A C5A H5AA 106.8
N1A C5A H5AA 107.1
C6A C5A H5AB 108.4
N1A C5A H5AB 108.4
H5AA C5A H5AB 108.0
C5A C6A C7A 110.7(5)
C5A C6A H6AA 107.5
C7A C6A H6AA 110.2
C5A C6A H6AB 109.5
C7A C6A H6AB 110.4
H6AA C6A H6AB 108.5
C6A C7A C8A 112.2(5)
C6A C7A H7AA 109.8
C8A C7A H7AA 108.8
C6A C7A H7AB 110.0
C8A C7A H7AB 107.8
H7AA C7A H7AB 108.2
C7A C8A H8AA 112.4
C7A C8A H8AB 107.5
H8AA C8A H8AB 109.5
C7A C8A H8AC 108.5
H8AA C8A H8AC 109.5
H8AB C8A H8AC 109.5
N1A C9A C10A 114.7(4)
N1A C9A H9AA 107.6
C10A C9A H9AA 105.9
N1A C9A H9AB 110.5
C10A C9A H9AB 109.6
H9AA C9A H9AB 108.1
C11A C10A C9A 111.1(4)
C11A C10A H10A 112.0
C9A C10A H10A 107.1
C11A C10A H10B 108.3
C9A C10A H10B 109.6
H10A C10A H10B 108.6
C12A C11A C10A 114.2(5)
C12A C11A H11B 108.3
C10A C11A H11B 107.7
C12A C11A H11C 109.0
C10A C11A H11C 109.3
H11B C11A H11C 108.1
C11A C12A H12B 111.2
C11A C12A H12C 109.0
H12B C12A H12C 109.5
C11A C12A H12D 108.2
H12B C12A H12D 109.5
H12C C12A H12D 109.5
C14A C13A N1A 116.2(4)
C14A C13A H13A 110.0
N1A C13A H13A 109.0
C14A C13A H13B 105.0
N1A C13A H13B 108.2
H13A C13A H13B 108.2
C13A C14A C15A 111.0(5)
C13A C14A H14A 110.8
C15A C14A H14A 111.4
C13A C14A H14B 106.8
C15A C14A H14B 107.7
H14A C14A H14B 109.1
C14A C15A C16A 109.0(5)
C14A C15A H15B 111.8
C16A C15A H15B 107.3
C14A C15A H15C 107.2
C16A C15A H15C 112.7
H15B C15A H15C 108.9
C15A C16A H16B 111.2
C15A C16A H16C 111.2
H16B C16A H16C 109.5
C15A C16A H16D 105.9
H16B C16A H16D 109.5
H16C C16A H16D 109.5

loop_
_geom_bond_atom_site_label_1
_geom_bond_atom_site_label_2
_geom_bond_distance
N1 C1 1.389(5)
N1 C4 1.396(5)
N1 H1N 0.9000
N2 C5 1.379(5)
N2 C8 1.400(5)
N2 H2N 0.8998
N3 C10 1.371(5)
N3 C13 1.396(5)
N3 H3N 0.8999
N4 C14 1.375(5)
N4 C17 1.419(5)
N4 H4N 0.9001
N5 C22 1.358(7)
N5 C19 1.388(6)
N5 H5N 0.9001
N6 C26 1.375(6)
N6 C23 1.429(7)
N6 H6N 0.9001
N7 C31 1.408(6)
N7 C28 1.425(6)
N7 H7N 0.9001
N8 C35 1.369(6)
N8 C32 1.419(7)
N8 H8N 0.9000
C1 C2 1.384(6)
C1 C36 1.524(6)
C2 C3 1.431(6)
C2 H2 0.9602
C3 C4 1.362(6)
C3 H3 0.9599
C4 C5 1.392(6)
C5 C6 1.387(6)
C6 C7 1.404(6)
C6 H6 0.9602
C7 C8 1.405(6)
C7 H7 0.9600
C8 C9 1.475(6)
C9 C10 1.465(6)
C9 C38 1.548(6)
C9 C37 1.568(5)
C10 C11 1.341(6)
C11 C12 1.420(6)
C11 H11 0.9599
C12 C13 1.390(5)
C12 H12 0.9599
C13 C14 1.412(6)
C14 C15 1.403(6)
C15 C16 1.456(6)
C15 H15 0.9600
C16 C17 1.356(6)
C16 H16 0.9599
C17 C18 1.519(7)
C18 C19 1.483(8)
C18 C39 1.552(6)
C18 C40 1.555(6)
C19 C20 1.339(7)
C20 C21 1.364(8)
C20 H20 0.9600
C21 C22 1.386(8)
C21 H21 0.9598
C22 C23 1.420(8)
C23 C24 1.383(8)
C24 C25 1.399(8)
C24 H24 0.9601
C25 C26 1.410(8)
C25 H25 0.9601
C26 C27 1.492(8)
C27 C28 1.476(8)
C27 C41 1.491(7)
C27 C42 1.496(7)
C28 C29 1.375(7)
C29 C30 1.415(8)
C29 H29 0.9600
C30 C31 1.339(7)
C30 H30 0.9599
C31 C32 1.442(7)
C32 C33 1.390(7)
C33 C34 1.430(7)
C33 H33 0.9600
C34 C35 1.379(6)
C34 H34 0.9601
C35 C36 1.531(7)
C36 C44 1.539(6)
C36 C43 1.540(6)
C37 H37A 0.9601
C37 H37B 0.9600
C37 H37C 0.9598
C38 H38A 0.9600
C38 H38B 0.9600
C38 H38C 0.9600
C39 H39A 0.9600
C39 H39B 0.9600
C39 H39C 0.9601
C40 H40A 0.9600
C40 H40B 0.9600
C40 H40C 0.9600
C41 H41A 0.9600
C41 H41B 0.9600
C41 H41C 0.9600
C42 H42A 0.9602
C42 H42B 0.9600
C42 H42C 0.9600
C43 H43A 0.9598
C43 H43B 0.9601
C43 H43C 0.9599
C44 H44A 0.9600
C44 H44B 0.9601
C44 H44C 0.9600
N1A C1A 1.485(5)
N1A C5A 1.512(5)
N1A C13A 1.528(5)
N1A C9A 1.530(5)
C1A C2A 1.537(6)
C1A H1AA 0.9598
C1A H1AB 0.9600
C2A C3A 1.458(6)
C2A H2AA 0.9600
C2A H2AB 0.9600
C3A C4A 1.523(6)
C3A H3AA 0.9599
C3A H3AB 0.9599
C4A H4AA 0.9599
C4A H4AB 0.9599
C4A H4AC 0.9600
C5A C6A 1.480(6)
C5A H5AA 0.9601
C5A H5AB 0.9601
C6A C7A 1.516(6)
C6A H6AA 0.9602
C6A H6AB 0.9598
C7A C8A 1.554(6)
C7A H7AA 0.9601
C7A H7AB 0.9599
C8A H8AA 0.9600
C8A H8AB 0.9601
C8A H8AC 0.9599
C9A C10A 1.557(6)
C9A H9AA 0.9599
C9A H9AB 0.9600
C10A C11A 1.508(6)
C10A H10A 0.9600
C10A H10B 0.9600
C11A C12A 1.502(6)
C11A H11B 0.9601
C11A H11C 0.9600
C12A H12B 0.9601
C12A H12C 0.9601
C12A H12D 0.9600
C13A C14A 1.484(6)
C13A H13A 0.9599
C13A H13B 0.9600
C14A C15A 1.513(7)
C14A H14A 0.9600
C14A H14B 0.9599
C15A C16A 1.559(9)
C15A H15B 0.9600
C15A H15C 0.9599
C16A H16B 0.9602
C16A H16C 0.9600
C16A H16D 0.9599

loop_
_geom_hbond_atom_site_label_D
_geom_hbond_atom_site_label_H
_geom_hbond_atom_site_label_A
_geom_hbond_distance_DH
_geom_hbond_distance_HA
_geom_hbond_distance_DA
_geom_hbond_angle_DHA
N1 H1N Cl1 0.90 2.53 3.422(4) 173.7
N2 H2N Cl1 0.90 2.55 3.436(4) 169.0
N3 H3N Cl1 0.90 2.59 3.475(4) 167.9
N4 H4N Cl1 0.90 2.60 3.491(4) 171.8
N5 H5N Cl1 0.90 2.59 3.488(5) 173.9
N6 H6N Cl1 0.90 2.61 3.475(5) 161.7
N7 H7N Cl1 0.90 2.70 3.572(4) 163.8
N8 H8N Cl1 0.90 2.66 3.551(4) 173.3

loop_
_geom_torsion_atom_site_label_1
_geom_torsion_atom_site_label_2
_geom_torsion_atom_site_label_3
_geom_torsion_atom_site_label_4
_geom_torsion
C4 N1 C1 C2 0.9(5)
C4 N1 C1 C36 -175.3(4)
N1 C1 C2 C3 -1.1(5)
C36 C1 C2 C3 174.7(5)
C1 C2 C3 C4 0.9(6)
C2 C3 C4 C5 179.0(4)
C2 C3 C4 N1 -0.3(5)
C1 N1 C4 C3 -0.4(5)
C1 N1 C4 C5 -179.8(4)
C8 N2 C5 C6 -3.8(5)
C8 N2 C5 C4 178.9(4)
C3 C4 C5 N2 -174.6(5)
N1 C4 C5 N2 4.6(7)
C3 C4 C5 C6 8.8(9)
N1 C4 C5 C6 -172.0(4)
N2 C5 C6 C7 3.4(5)
C4 C5 C6 C7 -179.4(5)
C5 C6 C7 C8 -2.1(5)
C5 N2 C8 C7 2.5(5)
C5 N2 C8 C9 -173.9(4)
C6 C7 C8 N2 -0.2(5)
C6 C7 C8 C9 175.7(5)
N2 C8 C9 C10 60.0(6)
C7 C8 C9 C10 -115.2(6)
N2 C8 C9 C38 -62.2(5)
C7 C8 C9 C38 122.6(6)
N2 C8 C9 C37 -177.8(4)
C7 C8 C9 C37 6.9(7)
C13 N3 C10 C11 -0.7(5)
C13 N3 C10 C9 176.9(4)
C8 C9 C10 C11 103.9(6)
C38 C9 C10 C11 -136.0(5)
C37 C9 C10 C11 -17.7(7)
C8 C9 C10 N3 -73.0(6)
C38 C9 C10 N3 47.1(6)
C37 C9 C10 N3 165.4(4)
N3 C10 C11 C12 0.4(5)
C9 C10 C11 C12 -176.9(5)
C10 C11 C12 C13 0.0(5)
C11 C12 C13 N3 -0.4(5)
C11 C12 C13 C14 -174.6(4)
C10 N3 C13 C12 0.7(5)
C10 N3 C13 C14 175.3(4)
C17 N4 C14 C15 0.4(5)
C17 N4 C14 C13 179.4(4)
C12 C13 C14 N4 179.1(4)
N3 C13 C14 N4 5.9(7)
C12 C13 C14 C15 -2.0(8)
N3 C13 C14 C15 -175.3(5)
N4 C14 C15 C16 -1.1(5)
C13 C14 C15 C16 180.0(4)
C14 C15 C16 C17 1.5(6)
C15 C16 C17 N4 -1.2(6)
C15 C16 C17 C18 -178.6(6)
C14 N4 C17 C16 0.6(5)
C14 N4 C17 C18 178.4(5)
C16 C17 C18 C19 111.6(7)
N4 C17 C18 C19 -65.5(6)
C16 C17 C18 C39 -125.0(6)
N4 C17 C18 C39 57.9(7)
C16 C17 C18 C40 -9.2(9)
N4 C17 C18 C40 173.7(4)
C22 N5 C19 C20 -0.6(6)
C22 N5 C19 C18 178.4(4)
C17 C18 C19 C20 -106.1(7)
C39 C18 C19 C20 131.2(6)
C40 C18 C19 C20 11.8(8)
C17 C18 C19 N5 75.3(6)
C39 C18 C19 N5 -47.4(6)
C40 C18 C19 N5 -166.8(4)
N5 C19 C20 C21 0.1(7)
C18 C19 C20 C21 -178.7(6)
C19 C20 C21 C22 0.3(8)
C19 N5 C22 C21 0.8(6)
C19 N5 C22 C23 -175.9(5)
C20 C21 C22 N5 -0.6(7)
C20 C21 C22 C23 175.6(6)
N5 C22 C23 C24 164.7(5)
C21 C22 C23 C24 -10.9(11)
N5 C22 C23 N6 -16.5(8)
C21 C22 C23 N6 167.9(6)
C26 N6 C23 C24 -0.6(6)
C26 N6 C23 C22 -179.7(5)
C22 C23 C24 C25 178.7(5)
N6 C23 C24 C25 -0.3(6)
C23 C24 C25 C26 1.1(8)
C23 N6 C26 C25 1.2(6)
C23 N6 C26 C27 -176.8(5)
C24 C25 C26 N6 -1.4(7)
C24 C25 C26 C27 176.3(6)
N6 C26 C27 C28 82.5(7)
C25 C26 C27 C28 -94.8(8)
N6 C26 C27 C41 -39.4(8)
C25 C26 C27 C41 143.2(7)
N6 C26 C27 C42 -162.1(5)
C25 C26 C27 C42 20.6(10)
C31 N7 C28 C29 -2.8(6)
C31 N7 C28 C27 -176.6(5)
C41 C27 C28 C29 -114.5(8)
C26 C27 C28 C29 124.3(8)
C42 C27 C28 C29 9.2(10)
C41 C27 C28 N7 57.1(8)
C26 C27 C28 N7 -64.1(7)
C42 C27 C28 N7 -179.2(5)
N7 C28 C29 C30 2.8(7)
C27 C28 C29 C30 175.4(7)
C28 C29 C30 C31 -1.8(8)
C29 C30 C31 N7 0.0(7)
C29 C30 C31 C32 -177.9(6)
C28 N7 C31 C30 1.8(6)
C28 N7 C31 C32 -180.0(5)
C35 N8 C32 C33 2.6(5)
C35 N8 C32 C31 -173.7(5)
C30 C31 C32 C33 -14.7(11)
N7 C31 C32 C33 167.6(5)
C30 C31 C32 N8 160.4(6)
N7 C31 C32 N8 -17.2(8)
N8 C32 C33 C34 -2.2(6)
C31 C32 C33 C34 173.6(6)
C32 C33 C34 C35 1.0(6)
C32 N8 C35 C34 -2.2(6)
C32 N8 C35 C36 178.1(4)
C33 C34 C35 N8 0.7(6)
C33 C34 C35 C36 -179.5(5)
C2 C1 C36 C35 -104.7(6)
N1 C1 C36 C35 70.5(6)
C2 C1 C36 C44 15.3(8)
N1 C1 C36 C44 -169.4(4)
C2 C1 C36 C43 134.7(5)
N1 C1 C36 C43 -50.1(6)
N8 C35 C36 C1 -64.9(6)
C34 C35 C36 C1 115.4(5)
N8 C35 C36 C44 176.2(4)
C34 C35 C36 C44 -3.5(7)
N8 C35 C36 C43 55.1(6)
C34 C35 C36 C43 -124.7(5)
C5A N1A C1A C2A 60.9(5)
C13A N1A C1A C2A -59.1(5)
C9A N1A C1A C2A -178.7(4)
N1A C1A C2A C3A -177.9(4)
C1A C2A C3A C4A -171.7(4)
C1A N1A C5A C6A 58.5(5)
C13A N1A C5A C6A -179.1(4)
C9A N1A C5A C6A -57.9(5)
N1A C5A C6A C7A 177.0(4)
C5A C6A C7A C8A -177.4(4)
C1A N1A C9A C10A -178.0(4)
C5A N1A C9A C10A -58.4(5)
C13A N1A C9A C10A 61.4(5)
N1A C9A C10A C11A -164.7(4)
C9A C10A C11A C12A 73.4(6)
C1A N1A C13A C14A -62.0(6)
C5A N1A C13A C14A 176.6(4)
C9A N1A C13A C14A 54.5(6)
N1A C13A C14A C15A 173.6(5)
C13A C14A C15A C16A -176.3(6)

loop_
_cod_related_entry_id
_cod_related_entry_database
_cod_related_entry_code
1 ChemSpider 21150558
